data_2202797
loop_
_publ_author_name
'Nagarajan Vembu'
'Maruthai Nallu'
'Elinor C. Spencer'
'Judith A. K. Howard'

_publ_section_title
;
 4-Dimethylaminopyridinium--4-nitrophenolate--4-nitrophenol (1/1/1)
;
_journal_issue 8
_journal_name_full 'Acta Crystallographica Section E'
_journal_page_first o1192
_journal_page_last o1195
_journal_paper_doi 10.1107/S1600536803016179
_journal_volume 59
_journal_year 2003
_chemical_formula_iupac 'C7 H11 N2 +, C6 H4 N O3 -, C6 H5 N O3'
_chemical_formula_moiety 'C7 H11 N2 +, C6 H4 N O3 -, C6 H5 N O3'
_chemical_formula_sum 'C19 H20 N4 O6'
_chemical_formula_weight 400.39
_chemical_melting_point 398.0(10)
_chemical_name_systematic
;
4-Dimethylaminopyridinium 4-nitrophenolate/4-nitrophenol
;
_space_group_IT_number 19
_symmetry_cell_setting orthorhombic
_symmetry_space_group_name_Hall 'P 2ac 2ab'
_symmetry_space_group_name_H-M 'P 21 21 21'
_atom_sites_solution_hydrogens geom
_atom_sites_solution_primary direct
_atom_sites_solution_secondary difmap
_audit_creation_method SHELXL-97
_cell_angle_alpha 90.00
_cell_angle_beta 90.00
_cell_angle_gamma 90.00
_cell_formula_units_Z 4
_cell_length_a 6.4168(16)
_cell_length_b 11.505(3)
_cell_length_c 24.943(6)
_cell_measurement_reflns_used 701
_cell_measurement_temperature 120(2)
_cell_measurement_theta_max 22.35
_cell_measurement_theta_min 3.022
_cell_volume 1841.4(8)
_computing_cell_refinement SMART
_computing_data_collection 'SMART (Bruker, 1998)'
_computing_data_reduction 'SAINT (Bruker, 1998)'
_computing_molecular_graphics SHELXTL
_computing_publication_material SHELXTL
_computing_structure_refinement SHELXTL
_computing_structure_solution 'SHELXTL (Sheldrick, 1998)'
_diffrn_ambient_temperature 120(2)
_diffrn_detector_area_resol_mean 8
_diffrn_measured_fraction_theta_full 0.996
_diffrn_measured_fraction_theta_max 0.996
_diffrn_measurement_device_type 'Bruker Proteum M'
_diffrn_measurement_method \w
_diffrn_radiation_monochromator graphite
_diffrn_radiation_source 'fine-focus sealed tube'
_diffrn_radiation_type MoK\a
_diffrn_radiation_wavelength 0.71073
_diffrn_reflns_av_R_equivalents 0.0482
_diffrn_reflns_av_sigmaI/netI 0.0490
_diffrn_reflns_limit_h_max 7
_diffrn_reflns_limit_h_min -8
_diffrn_reflns_limit_k_max 14
_diffrn_reflns_limit_k_min -13
_diffrn_reflns_limit_l_max 32
_diffrn_reflns_limit_l_min -19
_diffrn_reflns_number 12716
_diffrn_reflns_theta_full 27.16
_diffrn_reflns_theta_max 27.16
_diffrn_reflns_theta_min 3.02
_diffrn_standards_decay_% 0
_diffrn_standards_interval_count 0
_diffrn_standards_interval_time 0
_diffrn_standards_number 0
_exptl_absorpt_coefficient_mu 0.110
_exptl_absorpt_correction_type none
_exptl_crystal_colour Yellow
_exptl_crystal_density_diffrn 1.444
_exptl_crystal_density_method 'not measured'
_exptl_crystal_description Block
_exptl_crystal_F_000 840
_exptl_crystal_size_max 0.20
_exptl_crystal_size_mid 0.15
_exptl_crystal_size_min 0.11
_refine_diff_density_max 0.205
_refine_diff_density_min -0.227
_refine_ls_abs_structure_details 'see text'
_refine_ls_extinction_method none
_refine_ls_goodness_of_fit_ref 1.088
_refine_ls_hydrogen_treatment refxyz
_refine_ls_matrix_type full
_refine_ls_number_parameters 322
_refine_ls_number_reflns 2355
_refine_ls_number_restraints 0
_refine_ls_restrained_S_all 1.088
_refine_ls_R_factor_all 0.0581
_refine_ls_R_factor_gt 0.0412
_refine_ls_shift/su_max <0.001
_refine_ls_shift/su_mean 0.000
_refine_ls_structure_factor_coef Fsqd
_refine_ls_weighting_details 'w = 1/[\s^2^(Fo^2^)+(0.0196P)^2^] where P = (Fo^2^+2Fc^2^)/3'
_refine_ls_weighting_scheme calc
_refine_ls_wR_factor_gt 0.0616
_refine_ls_wR_factor_ref 0.0647
_reflns_number_gt 1940
_reflns_number_total 2355
_reflns_threshold_expression I>2\s(I)
_cod_data_source_file ob6278.cif
_cod_data_source_block I
_cod_depositor_comments
;
The following automatic conversions were performed:
'_symmetry_cell_setting' value 'Orthorhombic' changed to 'orthorhombic'
according to '/home/saulius/struct/CIF-dictionaries/cif_core.dic'
dictionary named 'cif_core.dic' version 2.4.1 from 2010-06-29.

Automatic conversion script
Id: cif_fix_enum 1527 2010-12-29 10:47:43Z saulius 

The following automatic conversions were performed:

'_chemical_melting_point' value '397-399' was changed to '398.0(10)'
- the average value was taken and precision was estimated.

Automatic conversion script
Id: cif_fix_values 1646 2011-03-28 12:23:43Z adriana 

The following automatic conversions were performed:

'_chemical_melting_point' value '397-399' was changed to '398.0(10)'
- the average value was taken and precision was
estimated.

'_symmetry_cell_setting' value 'Orthorhombic' changed to
'orthorhombic' according to
/home/saulius/struct/CIF-dictionaries/cif_core.dic dictionary named
'cif_core.dic' version 2.4.1 from
2010-06-29.

'_exptl_absorpt_correction_type' value 'None' changed to
'none' according to
/home/saulius/struct/CIF-dictionaries/cif_core.dic dictionary named
'cif_core.dic' version 2.4.1 from 2010-06-29.

Automatic conversion script
Id: cif_fix_values 1715 2011-07-08 13:25:40Z adriana 
;
_cod_database_code 2202797
_cod_database_fobs_code 2202797

loop_
_symmetry_equiv_pos_as_xyz
'x, y, z'
'-x+1/2, -y, z+1/2'
'-x, y+1/2, -z+1/2'
'x+1/2, -y+1/2, -z'

loop_
_atom_site_label
_atom_site_fract_x
_atom_site_fract_y
_atom_site_fract_z
_atom_site_U_iso_or_equiv
_atom_site_adp_type
_atom_site_calc_flag
_atom_site_refinement_flags
_atom_site_occupancy
_atom_site_disorder_assembly
_atom_site_disorder_group
_atom_site_type_symbol
C1 1.0102(4) 0.40032(19) 0.10916(11) 0.0164(6) Uani d . 1 . . C
C2 0.9035(4) 0.3887(2) 0.15773(11) 0.0172(6) Uani d . 1 . . C
H2 0.964(4) 0.420(2) 0.1908(10) 0.021 Uiso d . 1 . . H
C3 0.7124(4) 0.3332(2) 0.15938(11) 0.0182(6) Uani d . 1 . . C
H3 0.633(4) 0.325(2) 0.1913(10) 0.022 Uiso d . 1 . . H
C4 0.6291(4) 0.28918(19) 0.11242(11) 0.0167(5) Uani d . 1 . . C
C5 0.7332(4) 0.2983(2) 0.06407(10) 0.0177(6) Uani d . 1 . . C
H5 0.673(4) 0.2655(19) 0.0315(10) 0.021 Uiso d . 1 . . H
C6 0.9221(4) 0.3539(2) 0.06265(11) 0.0182(6) Uani d . 1 . . C
H6 0.991(4) 0.360(2) 0.0295(10) 0.022 Uiso d . 1 . . H
N1 0.4296(3) 0.22926(16) 0.11386(9) 0.0191(5) Uani d . 1 . . N
O1 0.3371(3) 0.22048(15) 0.15696(7) 0.0245(5) Uani d . 1 . . O
O2 0.3602(3) 0.18813(15) 0.07160(7) 0.0260(5) Uani d . 1 . . O
O3 1.1924(3) 0.45552(14) 0.10424(7) 0.0206(4) Uani d . 1 . . O
H3A 1.233(4) 0.489(2) 0.1348(10) 0.025 Uiso d . 1 . . H
C7 0.5138(4) 0.6133(2) 0.17538(10) 0.0157(6) Uani d . 1 . . C
C8 0.6243(4) 0.6686(2) 0.21712(11) 0.0186(6) Uani d . 1 . . C
H8 0.564(4) 0.666(2) 0.2531(11) 0.022 Uiso d . 1 . . H
C9 0.8140(4) 0.7203(2) 0.20867(11) 0.0198(6) Uani d . 1 . . C
H9 0.884(4) 0.7571(19) 0.2360(10) 0.024 Uiso d . 1 . . H
C10 0.8989(4) 0.7203(2) 0.15761(11) 0.0191(6) Uani d . 1 . . C
C11 0.7922(4) 0.6704(2) 0.11505(11) 0.0208(6) Uani d . 1 . . C
H11 0.851(4) 0.674(2) 0.0800(10) 0.025 Uiso d . 1 . . H
C12 0.6013(4) 0.6190(2) 0.12368(11) 0.0196(6) Uani d . 1 . . C
H12 0.527(4) 0.586(2) 0.0954(9) 0.023 Uiso d . 1 . . H
N2 1.0953(4) 0.77729(18) 0.14847(10) 0.0262(6) Uani d . 1 . . N
O4 1.1652(3) 0.78165(16) 0.10213(8) 0.0344(5) Uani d . 1 . . O
O5 1.1863(3) 0.82166(15) 0.18709(9) 0.0319(5) Uani d . 1 . . O
O6 0.3358(2) 0.56023(14) 0.18473(6) 0.0187(4) Uani d . 1 . . O
C13 0.2362(4) 0.48782(19) 0.39764(10) 0.0166(6) Uani d . 1 . . C
C14 0.4094(4) 0.4535(2) 0.36665(10) 0.0168(6) Uani d . 1 . . C
H14 0.525(4) 0.4144(19) 0.3818(10) 0.020 Uiso d . 1 . . H
C15 0.4117(4) 0.4743(2) 0.31302(10) 0.0180(6) Uani d . 1 . . C
H15 0.531(4) 0.454(2) 0.2914(9) 0.022 Uiso d . 1 . . H
C16 0.0836(4) 0.5595(2) 0.31613(11) 0.0187(6) Uani d . 1 . . C
H16 -0.029(4) 0.598(2) 0.2977(9) 0.022 Uiso d . 1 . . H
C17 0.0701(4) 0.5419(2) 0.36979(10) 0.0177(6) Uani d . 1 . . C
H17 -0.049(4) 0.5652(19) 0.3878(10) 0.021 Uiso d . 1 . . H
C18 0.0504(5) 0.5046(3) 0.48304(12) 0.0303(7) Uani d . 1 . . C
H18C -0.011(5) 0.576(2) 0.4674(11) 0.036 Uiso d . 1 . . H
H18A 0.096(4) 0.521(2) 0.5196(11) 0.036 Uiso d . 1 . . H
H18B -0.053(5) 0.446(2) 0.4809(11) 0.036 Uiso d . 1 . . H
C19 0.3943(5) 0.4040(3) 0.47754(12) 0.0294(7) Uani d . 1 . . C
H19C 0.531(5) 0.448(2) 0.4735(11) 0.035 Uiso d . 1 . . H
H19A 0.413(4) 0.326(2) 0.4603(11) 0.035 Uiso d . 1 . . H
H19B 0.354(4) 0.395(2) 0.5140(11) 0.035 Uiso d . 1 . . H
N3 0.2522(3) 0.52632(18) 0.28787(9) 0.0187(5) Uani d . 1 . . N
H3B 0.265(4) 0.542(2) 0.2528(10) 0.022 Uiso d . 1 . . H
N4 0.2305(3) 0.46993(19) 0.45077(8) 0.0215(5) Uani d . 1 . . N

loop_
_atom_site_aniso_label
_atom_site_aniso_U_11
_atom_site_aniso_U_22
_atom_site_aniso_U_33
_atom_site_aniso_U_12
_atom_site_aniso_U_13
_atom_site_aniso_U_23
C1 0.0149(13) 0.0136(12) 0.0208(14) 0.0014(10) 0.0000(12) -0.0001(12)
C2 0.0190(14) 0.0164(13) 0.0162(14) 0.0014(11) -0.0048(13) -0.0011(12)
C3 0.0220(15) 0.0155(12) 0.0171(14) 0.0032(12) 0.0032(13) 0.0007(12)
C4 0.0138(13) 0.0145(11) 0.0219(14) 0.0001(10) -0.0015(12) 0.0016(12)
C5 0.0206(15) 0.0176(14) 0.0150(14) 0.0007(11) -0.0057(12) -0.0008(12)
C6 0.0190(15) 0.0216(14) 0.0139(14) 0.0034(12) 0.0032(12) -0.0015(12)
N1 0.0169(11) 0.0185(10) 0.0219(12) 0.0012(9) -0.0015(11) 0.0031(11)
O1 0.0204(11) 0.0309(10) 0.0222(10) -0.0028(9) 0.0011(9) 0.0067(9)
O2 0.0224(11) 0.0323(11) 0.0232(10) -0.0083(9) -0.0034(9) -0.0034(9)
O3 0.0197(9) 0.0266(10) 0.0156(10) -0.0054(8) -0.0010(8) -0.0039(9)
C7 0.0151(13) 0.0131(12) 0.0188(14) 0.0011(11) 0.0010(11) 0.0011(11)
C8 0.0229(15) 0.0180(13) 0.0149(13) 0.0000(12) -0.0007(12) 0.0014(12)
C9 0.0190(14) 0.0155(13) 0.0248(16) -0.0017(12) -0.0095(13) 0.0030(12)
C10 0.0122(13) 0.0135(12) 0.0315(16) -0.0003(11) -0.0003(13) 0.0062(13)
C11 0.0211(14) 0.0204(13) 0.0209(15) 0.0006(11) 0.0072(13) 0.0026(13)
C12 0.0199(15) 0.0214(13) 0.0175(14) 0.0002(12) -0.0012(13) -0.0020(12)
N2 0.0165(12) 0.0179(11) 0.0440(16) 0.0016(10) 0.0004(12) 0.0062(12)
O4 0.0242(11) 0.0350(11) 0.0440(14) -0.0036(9) 0.0101(11) 0.0080(11)
O5 0.0203(11) 0.0263(10) 0.0492(13) -0.0051(9) -0.0092(11) -0.0004(10)
O6 0.0175(10) 0.0226(9) 0.0161(9) -0.0043(8) 0.0000(8) -0.0004(8)
C13 0.0169(13) 0.0143(11) 0.0187(15) -0.0045(10) -0.0008(11) -0.0007(11)
C14 0.0144(13) 0.0148(13) 0.0211(14) -0.0001(11) -0.0033(11) 0.0011(11)
C15 0.0162(14) 0.0166(12) 0.0211(15) -0.0015(11) 0.0040(12) -0.0021(12)
C16 0.0175(14) 0.0157(12) 0.0231(15) -0.0014(12) -0.0054(13) 0.0018(12)
C17 0.0129(13) 0.0185(13) 0.0218(15) 0.0010(11) 0.0029(11) -0.0002(12)
C18 0.0265(18) 0.046(2) 0.0181(15) 0.0041(15) 0.0026(13) -0.0004(15)
C19 0.0325(18) 0.0341(17) 0.0215(16) 0.0044(15) -0.0047(15) 0.0024(14)
N3 0.0220(12) 0.0195(11) 0.0146(11) -0.0021(10) 0.0017(10) 0.0028(10)
N4 0.0188(12) 0.0294(12) 0.0165(11) 0.0014(11) -0.0012(9) 0.0017(10)

loop_
_atom_type_symbol
_atom_type_description
_atom_type_scat_dispersion_real
_atom_type_scat_dispersion_imag
_atom_type_scat_source
C C 0.0033 0.0016 'International Tables Vol C Tables 4.2.6.8 and 6.1.1.4'
H H 0.0000 0.0000 'International Tables Vol C Tables 4.2.6.8 and 6.1.1.4'
N N 0.0061 0.0033 'International Tables Vol C Tables 4.2.6.8 and 6.1.1.4'
O O 0.0106 0.0060 'International Tables Vol C Tables 4.2.6.8 and 6.1.1.4'

loop_
_geom_angle_atom_site_label_1
_geom_angle_atom_site_label_2
_geom_angle_atom_site_label_3
_geom_angle
_geom_angle_publ_flag
O3 C1 C6 117.4(2) ?
O3 C1 C2 123.6(2) ?
C6 C1 C2 119.0(2) ?
C3 C2 C1 120.3(2) ?
C3 C2 H2 119.7(15) ?
C1 C2 H2 120.0(15) ?
C4 C3 C2 119.1(2) ?
C4 C3 H3 117.8(16) ?
C2 C3 H3 123.1(16) ?
C5 C4 C3 121.6(2) ?
C5 C4 N1 118.9(2) ?
C3 C4 N1 119.5(2) ?
C6 C5 C4 119.0(2) ?
C6 C5 H5 120.5(15) ?
C4 C5 H5 120.5(15) ?
C5 C6 C1 121.0(2) ?
C5 C6 H6 118.1(16) ?
C1 C6 H6 120.9(16) ?
O1 N1 O2 122.6(2) y
O1 N1 C4 119.0(2) y
O2 N1 C4 118.5(2) y
C1 O3 H3A 112.3(17) ?
O6 C7 C12 122.0(2) ?
O6 C7 C8 121.0(2) ?
C12 C7 C8 117.0(2) ?
C9 C8 C7 121.9(2) ?
C9 C8 H8 120.2(15) ?
C7 C8 H8 117.9(15) ?
C8 C9 C10 119.4(2) ?
C8 C9 H9 121.4(16) ?
C10 C9 H9 119.2(16) ?
C9 C10 C11 120.6(2) ?
C9 C10 N2 119.3(2) ?
C11 C10 N2 120.0(2) ?
C12 C11 C10 119.8(3) ?
C12 C11 H11 121.0(16) ?
C10 C11 H11 119.2(16) ?
C11 C12 C7 121.2(3) ?
C11 C12 H12 120.8(15) ?
C7 C12 H12 118.0(15) ?
O5 N2 O4 122.6(2) y
O5 N2 C10 118.6(2) y
O4 N2 C10 118.8(2) y
N4 C13 C14 121.3(2) ?
N4 C13 C17 122.1(2) ?
C14 C13 C17 116.6(2) ?
C15 C14 C13 119.9(2) ?
C15 C14 H14 118.0(15) ?
C13 C14 H14 122.1(15) ?
N3 C15 C14 122.0(2) ?
N3 C15 H15 116.9(14) ?
C14 C15 H15 121.1(14) ?
N3 C16 C17 121.7(2) ?
N3 C16 H16 118.9(15) ?
C17 C16 H16 119.3(15) ?
C16 C17 C13 120.1(2) ?
C16 C17 H17 119.3(15) ?
C13 C17 H17 120.6(15) ?
N4 C18 H18C 109.0(17) ?
N4 C18 H18A 109.2(16) ?
H18C C18 H18A 109(2) ?
N4 C18 H18B 109.3(17) ?
H18C C18 H18B 106(2) ?
H18A C18 H18B 114(2) ?
N4 C19 H19C 108.6(15) ?
N4 C19 H19A 110.8(16) ?
H19C C19 H19A 107(2) ?
N4 C19 H19B 107.7(17) ?
H19C C19 H19B 113(2) ?
H19A C19 H19B 110(2) ?
C15 N3 C16 119.7(2) y
C15 N3 H3B 118.3(16) ?
C16 N3 H3B 121.9(16) ?
C13 N4 C19 120.8(2) y
C13 N4 C18 121.5(2) y
C19 N4 C18 117.3(2) y

loop_
_geom_bond_atom_site_label_1
_geom_bond_atom_site_label_2
_geom_bond_site_symmetry_2
_geom_bond_distance
_geom_bond_publ_flag
C1 O3 . 1.336(3) y
C1 C6 . 1.397(3) y
C1 C2 . 1.398(3) y
C2 C3 . 1.384(4) y
C2 H2 . 0.98(2) ?
C3 C4 . 1.383(3) y
C3 H3 . 0.95(2) ?
C4 C5 . 1.383(4) y
C4 N1 . 1.454(3) y
C5 C6 . 1.371(4) y
C5 H5 . 0.97(2) ?
C6 H6 . 0.94(2) ?
N1 O1 . 1.232(3) y
N1 O2 . 1.238(3) y
O3 H3A . 0.89(2) ?
C7 O6 . 1.316(3) y
C7 C12 . 1.408(4) y
C7 C8 . 1.411(3) y
C8 C9 . 1.371(4) y
C8 H8 . 0.98(3) ?
C9 C10 . 1.385(4) y
C9 H9 . 0.92(2) ?
C10 C11 . 1.388(4) y
C10 N2 . 1.439(3) y
C11 C12 . 1.377(3) y
C11 H11 . 0.95(2) ?
C12 H12 . 0.93(2) ?
N2 O5 . 1.236(3) y
N2 O4 . 1.241(3) y
C13 N4 . 1.342(3) y
C13 C14 . 1.410(3) y
C13 C17 . 1.416(3) y
C14 C15 . 1.359(3) y
C14 H14 . 0.94(2) ?
C15 N3 . 1.342(3) y
C15 H15 . 0.96(2) ?
C16 N3 . 1.346(3) y
C16 C17 . 1.356(3) y
C16 H16 . 0.97(3) ?
C17 H17 . 0.93(2) ?
C18 N4 . 1.464(4) y
C18 H18C . 0.99(3) ?
C18 H18A . 0.98(3) ?
C18 H18B . 0.95(3) ?
C19 N4 . 1.458(4) y
C19 H19C . 1.02(3) ?
C19 H19A . 1.01(3) ?
C19 H19B . 0.95(3) ?
N3 H3B . 0.90(2) ?

loop_
_geom_hbond_atom_site_label_D
_geom_hbond_atom_site_label_H
_geom_hbond_atom_site_label_A
_geom_hbond_site_symmetry_A
_geom_hbond_distance_DH
_geom_hbond_distance_HA
_geom_hbond_distance_DA
_geom_hbond_angle_DHA
_geom_hbond_publ_flag
C3 H3 O1 . 0.95(2) 2.40(2) 2.735(3) 100.1(17) y
C5 H5 O2 . 0.97(2) 2.42(2) 2.715(3) 97.2(16) y
C8 H8 N3 . 0.98(3) 2.71(2) 3.391(3) 126.9(18) y
C9 H9 O5 . 0.92(2) 2.41(3) 2.712(3) 99.3(18) y
C11 H11 O4 . 0.95(2) 2.43(2) 2.733(3) 98.2(17) y
N3 H3B O6 . 0.90(2) 1.77(3) 2.657(3) 169(2) y
C2 H2 O6 1_655 0.98(2) 2.88(2) 3.470(3) 119.2(17) y
O3 H3A O6 1_655 0.89(2) 1.63(3) 2.516(2) 171(3) y
C6 H6 O2 4 0.94(2) 2.71(2) 3.407(3) 131(2) y
C5 H5 O2 4 0.97(2) 2.89(2) 3.484(3) 120.5(18) y
C8 H8 O1 3_655 0.98(3) 2.41(3) 3.206(3) 138.0(19) y
C12 H12 O3 1_455 0.93(2) 2.63(2) 3.265(3) 126.0(18) y
C14 H14 O4 3_745 0.94(2) 2.54(2) 3.459(3) 164(2) y
C14 H14 O5 3_745 0.94(2) 2.74(2) 3.291(3) 117.6(18) y
C15 H15 O5 3_745 0.96(2) 2.43(2) 3.120(3) 128.3(18) y
C14 H14 N2 3_745 0.94(2) 3.00(2) 3.788(3) 141.8(18) y
C17 H17 O1 3 0.93(2) 2.80(2) 3.390(3) 122.3(18) y
C17 H17 O2 3 0.93(2) 2.65(2) 3.548(3) 164.1(19) y
C18 H18C O2 3 0.99(3) 2.76(3) 3.641(4) 148(2) y
C16 H16 O1 3 0.97(3) 2.68(2) 3.342(3) 126.5(18) y
C19 H19B O3 2_665 0.95(3) 2.85(3) 3.593(4) 136(2) y
C19 H19B O4 2_665 0.95(3) 2.99(3) 3.790(4) 142(2) y
C18 H18A O3 2_665 0.98(3) 2.52(3) 3.475(4) 164(2) y
C18 H18B O4 3_645 0.95(3) 2.90(3) 3.607(4) 133(2) y

loop_
_geom_torsion_atom_site_label_1
_geom_torsion_atom_site_label_2
_geom_torsion_atom_site_label_3
_geom_torsion_atom_site_label_4
_geom_torsion
O3 C1 C2 C3 178.1(2)
C6 C1 C2 C3 -0.7(3)
C1 C2 C3 C4 0.1(4)
C2 C3 C4 C5 0.7(4)
C2 C3 C4 N1 179.2(2)
C3 C4 C5 C6 -1.0(4)
N1 C4 C5 C6 -179.5(2)
C4 C5 C6 C1 0.4(4)
O3 C1 C6 C5 -178.5(2)
C2 C1 C6 C5 0.4(4)
C5 C4 N1 O1 179.6(2)
C3 C4 N1 O1 1.1(3)
C5 C4 N1 O2 0.2(3)
C3 C4 N1 O2 -178.3(2)
O6 C7 C8 C9 177.3(2)
C12 C7 C8 C9 -3.5(4)
C7 C8 C9 C10 1.1(4)
C8 C9 C10 C11 1.1(4)
C8 C9 C10 N2 178.3(2)
C9 C10 C11 C12 -0.9(4)
N2 C10 C11 C12 -178.1(2)
C10 C11 C12 C7 -1.6(4)
O6 C7 C12 C11 -177.1(2)
C8 C7 C12 C11 3.7(4)
C9 C10 N2 O5 2.2(3)
C11 C10 N2 O5 179.5(2)
C9 C10 N2 O4 -176.6(2)
C11 C10 N2 O4 0.7(3)
N4 C13 C14 C15 -179.1(2)
C17 C13 C14 C15 0.8(4)
C13 C14 C15 N3 -0.5(4)
N3 C16 C17 C13 0.2(4)
N4 C13 C17 C16 179.2(2)
C14 C13 C17 C16 -0.7(4)
C14 C15 N3 C16 0.0(4)
C17 C16 N3 C15 0.1(4)
C14 C13 N4 C19 -6.1(4)
C17 C13 N4 C19 174.0(2)
C14 C13 N4 C18 -179.5(2)
C17 C13 N4 C18 0.6(4)
